data_7705153
loop_
_publ_author_name
'Abdolla, Noreldin S. Y.'
'Davies, David L.'
'Lowe, Mark P.'
'Singh, Kuldip'

_publ_section_title
;
 Bis-cyclometallated Ir(III) complexes containing
 2-(1<i>H</i>-pyrazol-3-yl)pyridine ligands; influence of substituents and
 cyclometallating ligands on response to changes in pH.
;
_journal_issue 34
_journal_name_full 'Dalton transactions (Cambridge, England : 2003)'
_journal_page_first 12025
_journal_page_last 12036
_journal_paper_doi 10.1039/d0dt02434a
_journal_volume 49
_journal_year 2020
_chemical_formula_moiety 'C36 H27 Ir N5, F6 P, 2 C H Cl3, H2 O'
_chemical_formula_sum 'C38 H31 Cl6 F6 Ir N5 O P'
_chemical_formula_weight 1123.55
_space_group_IT_number 14
_space_group_name_Hall '-P 2yn'
_space_group_name_H-M_alt 'P 1 21/n 1'
_symmetry_cell_setting monoclinic
_symmetry_space_group_name_H-M 'P 1 21/n 1'
_atom_sites_solution_hydrogens geom
_atom_sites_solution_primary direct
_atom_sites_solution_secondary difmap
_audit_creation_method SHELXL-97
_audit_update_record
;
2020-07-07 deposited with the CCDC.	2020-08-12 downloaded from the CCDC.
;
_cell_angle_alpha 90.00
_cell_angle_beta 94.216(3)
_cell_angle_gamma 90.00
_cell_formula_units_Z 4
_cell_length_a 15.389(3)
_cell_length_b 14.072(2)
_cell_length_c 19.607(3)
_cell_measurement_reflns_used 934
_cell_measurement_temperature 150(2)
_cell_measurement_theta_max 23.310
_cell_measurement_theta_min 2.537
_cell_volume 4234.5(12)
_computing_cell_refinement 'Bruker SMART'
_computing_data_collection 'Bruker SMART'
_computing_data_reduction 'Bruker SHELXTL'
_computing_molecular_graphics 'Bruker SHELXTL'
_computing_publication_material 'Bruker SHELXTL'
_computing_structure_refinement 'SHELXL-97 (Sheldrick, 1997)'
_computing_structure_solution 'SHELXS-97 (Sheldrick, 1990)'
_diffrn_ambient_temperature 150(2)
_diffrn_measured_fraction_theta_full 0.999
_diffrn_measured_fraction_theta_max 0.999
_diffrn_measurement_device_type 'Bruker Apex 2000 CCD area detector'
_diffrn_measurement_method 'phi and omega scans'
_diffrn_radiation_monochromator graphite
_diffrn_radiation_source 'fine-focus sealed tube'
_diffrn_radiation_type MoK\a
_diffrn_radiation_wavelength 0.71073
_diffrn_reflns_av_R_equivalents 0.0845
_diffrn_reflns_av_sigmaI/netI 0.0793
_diffrn_reflns_limit_h_max 18
_diffrn_reflns_limit_h_min -18
_diffrn_reflns_limit_k_max 17
_diffrn_reflns_limit_k_min -17
_diffrn_reflns_limit_l_max 24
_diffrn_reflns_limit_l_min -24
_diffrn_reflns_number 32497
_diffrn_reflns_theta_full 26.00
_diffrn_reflns_theta_max 26.00
_diffrn_reflns_theta_min 1.63
_exptl_absorpt_coefficient_mu 3.634
_exptl_absorpt_correction_T_max 0.831
_exptl_absorpt_correction_T_min 0.619
_exptl_absorpt_correction_type empirical
_exptl_absorpt_process_details
;
absorption correction based on 12474 reflections(SADABS);Rint 0.1204 before
correction and 0.0403 after.
;
_exptl_crystal_colour yellow
_exptl_crystal_density_diffrn 1.762
_exptl_crystal_density_method 'not measured'
_exptl_crystal_description plate
_exptl_crystal_F_000 2200
_exptl_crystal_size_max 0.22
_exptl_crystal_size_mid 0.12
_exptl_crystal_size_min 0.05
_platon_squeeze_details
;

Disordered CHCl3 and H2O were omitted using the SQUEEZE option of PLATON.
The solvent accessible voids are 1397.2 ?3 with an estimated 556e/cell 
to be added. Eight solvent CHCl3 molecules and four molecules of H2O/unit
cell accounting for 504e wereincluded inthe formula, FWt, (000) and density 
calculations. PLATON Reference: Spek, A.L. (1990), Acta Cryst. A46, C-34.

;
_refine_diff_density_max 1.199
_refine_diff_density_min -0.675
_refine_diff_density_rms 0.137
_refine_ls_extinction_method none
_refine_ls_goodness_of_fit_ref 0.943
_refine_ls_hydrogen_treatment constr
_refine_ls_matrix_type full
_refine_ls_number_parameters 442
_refine_ls_number_reflns 8309
_refine_ls_number_restraints 0
_refine_ls_restrained_S_all 0.943
_refine_ls_R_factor_all 0.0570
_refine_ls_R_factor_gt 0.0417
_refine_ls_shift/su_max 0.002
_refine_ls_shift/su_mean 0.000
_refine_ls_structure_factor_coef Fsqd
_refine_ls_weighting_details 'calc w=1/[\s^2^(Fo^2^)+(0.0378P)^2^+0.0000P] where P=(Fo^2^+2Fc^2^)/3'
_refine_ls_weighting_scheme calc
_refine_ls_wR_factor_gt 0.0888
_refine_ls_wR_factor_ref 0.0922
_reflns_number_gt 6199
_reflns_number_total 8309
_reflns_threshold_expression >2sigma(I)
_cod_data_source_file d0dt02434a2.cif
_cod_data_source_block 15050
_cod_depositor_comments
;
The following automatic conversions were performed:

data item '_symmetry_cell_setting' value 'Monoclinic' was changed to
'monoclinic' in accordance with the
/home/data/users/saulius/crontab/automatic-downloads/rss-feeds/RSC/lib/dictionaries/cif_core.dic
dictionary named 'cif_core.dic' version 2.4.2 last updated on
2011-04-26.

Automatic conversion script
Id: cif_fix_values 7556 2019-12-06 15:28:31Z antanas 

 Adding full bibliography for 7705149--7705156.cif.
;
_cod_original_cell_volume 4234.6(12)
_cod_original_sg_symbol_H-M P2(1)/n
_cod_database_code 7705153

loop_
_symmetry_equiv_pos_as_xyz
'x, y, z'
'-x+1/2, y+1/2, -z+1/2'
'-x, -y, -z'
'x-1/2, -y-1/2, z-1/2'

loop_
_atom_site_label
_atom_site_type_symbol
_atom_site_fract_x
_atom_site_fract_y
_atom_site_fract_z
_atom_site_U_iso_or_equiv
_atom_site_adp_type
_atom_site_occupancy
_atom_site_symmetry_multiplicity
_atom_site_calc_flag
_atom_site_refinement_flags
_atom_site_disorder_assembly
_atom_site_disorder_group
Ir1 Ir 0.507049(13) 0.209645(15) 0.885070(10) 0.02591(8) Uani 1 1 d . . .
N1 N 0.5700(3) 0.3325(3) 0.9169(2) 0.0327(11) Uani 1 1 d . . .
N2 N 0.4308(3) 0.0925(3) 0.8602(2) 0.0295(11) Uani 1 1 d . . .
N3 N 0.5671(3) 0.2012(3) 0.7897(2) 0.0280(10) Uani 1 1 d . . .
N4 N 0.5494(3) 0.2363(3) 0.7260(2) 0.0299(11) Uani 1 1 d . . .
H4A H 0.5031 0.2701 0.7127 0.036 Uiso 1 1 calc R . .
N5 N 0.6267(3) 0.1305(3) 0.9078(2) 0.0295(10) Uani 1 1 d . . .
C1 C 0.6168(4) 0.3892(4) 0.8781(3) 0.0406(15) Uani 1 1 d . . .
H1 H 0.6243 0.3699 0.8325 0.049 Uiso 1 1 calc R . .
C2 C 0.6538(4) 0.4720(4) 0.9003(4) 0.0481(17) Uani 1 1 d . . .
H2 H 0.6844 0.5110 0.8706 0.058 Uiso 1 1 calc R . .
C3 C 0.6456(4) 0.4980(4) 0.9675(4) 0.0502(18) Uani 1 1 d . . .
H3 H 0.6727 0.5542 0.9855 0.060 Uiso 1 1 calc R . .
C4 C 0.5974(4) 0.4412(4) 1.0081(3) 0.0413(15) Uani 1 1 d . . .
H4 H 0.5906 0.4595 1.0540 0.050 Uiso 1 1 calc R . .
C5 C 0.5588(4) 0.3580(4) 0.9829(3) 0.0337(13) Uani 1 1 d . . .
C6 C 0.5043(4) 0.2940(4) 1.0190(3) 0.0358(14) Uani 1 1 d . . .
C7 C 0.4820(4) 0.3099(4) 1.0860(3) 0.0451(16) Uani 1 1 d . . .
H7 H 0.5055 0.3627 1.1113 0.054 Uiso 1 1 calc R . .
C8 C 0.4251(5) 0.2476(5) 1.1152(3) 0.0547(19) Uani 1 1 d . . .
H8 H 0.4092 0.2579 1.1605 0.066 Uiso 1 1 calc R . .
C9 C 0.3925(4) 0.1724(5) 1.0790(3) 0.0463(16) Uani 1 1 d . . .
H9 H 0.3536 0.1303 1.0992 0.056 Uiso 1 1 calc R . .
C10 C 0.4146(4) 0.1554(4) 1.0133(3) 0.0374(14) Uani 1 1 d . . .
H10 H 0.3917 0.1009 0.9897 0.045 Uiso 1 1 calc R . .
C11 C 0.4692(4) 0.2156(4) 0.9811(2) 0.0301(12) Uani 1 1 d . . .
C12 C 0.4572(4) 0.0035(4) 0.8645(3) 0.0335(13) Uani 1 1 d . . .
H12 H 0.5169 -0.0089 0.8773 0.040 Uiso 1 1 calc R . .
C13 C 0.4024(4) -0.0716(5) 0.8515(3) 0.0449(16) Uani 1 1 d . . .
H13 H 0.4242 -0.1346 0.8559 0.054 Uiso 1 1 calc R . .
C14 C 0.3174(5) -0.0569(5) 0.8323(3) 0.0500(17) Uani 1 1 d . . .
H14 H 0.2791 -0.1089 0.8226 0.060 Uiso 1 1 calc R . .
C15 C 0.2866(4) 0.0375(5) 0.8272(3) 0.0432(16) Uani 1 1 d . . .
H15 H 0.2270 0.0499 0.8142 0.052 Uiso 1 1 calc R . .
C16 C 0.3449(4) 0.1127(4) 0.8415(3) 0.0323(13) Uani 1 1 d . . .
C17 C 0.3234(4) 0.2115(4) 0.8398(3) 0.0334(13) Uani 1 1 d . . .
C18 C 0.2399(4) 0.2473(6) 0.8245(3) 0.0485(17) Uani 1 1 d . . .
H18 H 0.1931 0.2047 0.8132 0.058 Uiso 1 1 calc R . .
C19 C 0.2240(4) 0.3447(6) 0.8255(3) 0.055(2) Uani 1 1 d . . .
H19 H 0.1668 0.3681 0.8141 0.066 Uiso 1 1 calc R . .
C20 C 0.2919(4) 0.4080(5) 0.8431(3) 0.0480(17) Uani 1 1 d . . .
H20 H 0.2814 0.4745 0.8443 0.058 Uiso 1 1 calc R . .
C21 C 0.3754(4) 0.3719(5) 0.8590(3) 0.0396(14) Uani 1 1 d . . .
H21 H 0.4214 0.4153 0.8705 0.048 Uiso 1 1 calc R . .
C22 C 0.3942(4) 0.2765(4) 0.8587(2) 0.0317(13) Uani 1 1 d . . .
C23 C 0.6422(3) 0.1556(4) 0.7893(3) 0.0252(12) Uani 1 1 d . . .
C24 C 0.6744(4) 0.1604(4) 0.7250(3) 0.0323(13) Uani 1 1 d . . .
H24 H 0.7272 0.1338 0.7115 0.039 Uiso 1 1 calc R . .
C25 C 0.6143(4) 0.2114(4) 0.6852(3) 0.0347(13) Uani 1 1 d . . .
C26 C 0.6763(4) 0.1143(4) 0.8537(3) 0.0321(13) Uani 1 1 d . . .
C27 C 0.7528(4) 0.0639(4) 0.8621(3) 0.0414(15) Uani 1 1 d . . .
H27 H 0.7866 0.0530 0.8242 0.050 Uiso 1 1 calc R . .
C28 C 0.7803(4) 0.0292(5) 0.9257(3) 0.0514(18) Uani 1 1 d . . .
H28 H 0.8331 -0.0057 0.9320 0.062 Uiso 1 1 calc R . .
C29 C 0.7310(4) 0.0454(4) 0.9799(3) 0.0430(16) Uani 1 1 d . . .
H29 H 0.7491 0.0218 1.0241 0.052 Uiso 1 1 calc R . .
C30 C 0.6562(4) 0.0956(4) 0.9694(3) 0.0358(14) Uani 1 1 d . . .
H30 H 0.6226 0.1068 1.0074 0.043 Uiso 1 1 calc R . .
C31 C 0.6115(4) 0.2414(5) 0.6128(3) 0.0399(15) Uani 1 1 d . . .
C32 C 0.5465(5) 0.2920(5) 0.5819(3) 0.059(2) Uani 1 1 d . . .
H32 H 0.4996 0.3118 0.6074 0.071 Uiso 1 1 calc R . .
C33 C 0.5463(5) 0.3165(6) 0.5121(4) 0.069(2) Uani 1 1 d . . .
H33 H 0.4991 0.3520 0.4911 0.083 Uiso 1 1 calc R . .
C34 C 0.6116(5) 0.2904(6) 0.4756(3) 0.064(2) Uani 1 1 d . . .
H34 H 0.6091 0.3022 0.4277 0.077 Uiso 1 1 calc R . .
C35 C 0.6802(6) 0.2479(7) 0.5067(4) 0.084(3) Uani 1 1 d . . .
H35 H 0.7296 0.2350 0.4818 0.101 Uiso 1 1 calc R . .
C36 C 0.6816(5) 0.2216(7) 0.5752(4) 0.083(3) Uani 1 1 d . . .
H36 H 0.7310 0.1899 0.5962 0.099 Uiso 1 1 calc R . .
P1 P 0.51461(11) 0.57683(13) 0.71030(9) 0.0463(4) Uani 1 1 d . . .
F1 F 0.6007(2) 0.6127(3) 0.75219(17) 0.0528(9) Uani 1 1 d . . .
F2 F 0.4777(3) 0.5384(3) 0.77806(19) 0.0671(12) Uani 1 1 d . . .
F3 F 0.4693(3) 0.6767(3) 0.7223(3) 0.0813(14) Uani 1 1 d . . .
F4 F 0.4277(2) 0.5418(3) 0.6682(2) 0.0752(13) Uani 1 1 d . . .
F5 F 0.5496(3) 0.6194(3) 0.64278(19) 0.0762(13) Uani 1 1 d . . .
F6 F 0.5614(3) 0.4794(3) 0.6977(2) 0.0712(12) Uani 1 1 d . . .

loop_
_atom_site_aniso_label
_atom_site_aniso_U_11
_atom_site_aniso_U_22
_atom_site_aniso_U_33
_atom_site_aniso_U_23
_atom_site_aniso_U_13
_atom_site_aniso_U_12
Ir1 0.02429(12) 0.03030(12) 0.02317(11) -0.00027(10) 0.00183(8) -0.00051(10)
N1 0.030(3) 0.033(3) 0.035(3) -0.002(2) 0.000(2) -0.002(2)
N2 0.024(3) 0.043(3) 0.022(2) -0.003(2) 0.0022(19) -0.004(2)
N3 0.030(3) 0.033(3) 0.021(2) 0.0024(19) 0.0026(19) -0.006(2)
N4 0.024(3) 0.039(3) 0.026(2) 0.001(2) 0.002(2) 0.001(2)
N5 0.031(3) 0.026(2) 0.030(2) -0.001(2) 0.000(2) -0.002(2)
C1 0.034(4) 0.042(4) 0.045(4) 0.000(3) 0.000(3) -0.002(3)
C2 0.045(4) 0.035(4) 0.063(4) 0.004(3) -0.001(3) -0.012(3)
C3 0.045(4) 0.031(4) 0.071(5) -0.007(3) -0.022(4) -0.002(3)
C4 0.046(4) 0.039(4) 0.037(3) -0.005(3) -0.009(3) -0.001(3)
C5 0.036(3) 0.029(3) 0.034(3) -0.003(3) -0.004(3) 0.001(3)
C6 0.040(3) 0.039(3) 0.028(3) 0.000(3) 0.001(3) 0.012(3)
C7 0.060(4) 0.044(4) 0.031(3) -0.009(3) 0.001(3) 0.003(3)
C8 0.081(6) 0.053(4) 0.032(4) 0.001(3) 0.022(4) 0.012(4)
C9 0.052(4) 0.050(4) 0.039(4) 0.004(3) 0.016(3) -0.002(3)
C10 0.035(4) 0.048(4) 0.030(3) 0.002(3) 0.007(3) 0.004(3)
C11 0.032(3) 0.038(3) 0.021(3) -0.003(2) 0.007(2) 0.000(3)
C12 0.029(3) 0.034(3) 0.037(3) 0.002(3) 0.000(3) -0.005(3)
C13 0.059(5) 0.039(4) 0.036(3) -0.005(3) 0.001(3) -0.001(3)
C14 0.063(5) 0.050(4) 0.036(4) 0.000(3) -0.002(3) -0.019(4)
C15 0.029(3) 0.063(5) 0.037(3) 0.006(3) -0.003(3) -0.014(3)
C16 0.029(3) 0.047(4) 0.020(3) 0.002(2) 0.001(2) -0.010(3)
C17 0.027(3) 0.049(4) 0.024(3) 0.009(3) -0.001(2) 0.001(3)
C18 0.028(4) 0.076(5) 0.042(4) 0.008(3) 0.006(3) -0.003(3)
C19 0.038(4) 0.089(6) 0.039(4) 0.021(4) 0.006(3) 0.021(4)
C20 0.044(4) 0.060(4) 0.039(4) 0.006(3) 0.000(3) 0.013(4)
C21 0.044(4) 0.044(4) 0.032(3) 0.005(3) 0.006(3) 0.003(3)
C22 0.029(3) 0.049(4) 0.018(3) 0.004(2) 0.005(2) 0.008(3)
C23 0.014(3) 0.028(3) 0.033(3) 0.003(2) 0.000(2) 0.000(2)
C24 0.022(3) 0.045(4) 0.030(3) 0.003(3) 0.006(2) 0.006(3)
C25 0.031(3) 0.045(4) 0.029(3) -0.004(3) 0.005(2) -0.009(3)
C26 0.028(3) 0.035(3) 0.034(3) 0.002(3) 0.009(2) -0.004(3)
C27 0.027(3) 0.052(4) 0.047(4) 0.009(3) 0.013(3) 0.004(3)
C28 0.034(4) 0.058(4) 0.063(5) 0.015(4) 0.005(3) 0.011(3)
C29 0.039(4) 0.049(4) 0.040(4) 0.018(3) -0.001(3) 0.007(3)
C30 0.032(3) 0.049(4) 0.027(3) 0.005(3) 0.004(3) -0.005(3)
C31 0.034(4) 0.060(4) 0.026(3) 0.003(3) 0.001(3) -0.001(3)
C32 0.057(5) 0.088(6) 0.033(3) 0.014(4) 0.016(3) 0.014(4)
C33 0.070(6) 0.096(6) 0.042(4) 0.014(4) 0.009(4) 0.019(5)
C34 0.058(5) 0.108(7) 0.027(3) 0.008(4) 0.008(3) 0.009(5)
C35 0.066(6) 0.142(8) 0.048(5) 0.022(5) 0.023(4) 0.022(6)
C36 0.058(5) 0.142(9) 0.048(5) 0.000(5) 0.009(4) 0.021(5)
P1 0.0344(10) 0.0598(12) 0.0451(10) -0.0038(9) 0.0047(8) 0.0022(8)
F1 0.041(2) 0.063(2) 0.054(2) -0.0108(19) 0.0020(17) -0.0005(19)
F2 0.063(3) 0.081(3) 0.059(2) -0.001(2) 0.020(2) -0.015(2)
F3 0.050(3) 0.065(3) 0.130(4) 0.000(3) 0.011(3) 0.021(2)
F4 0.041(2) 0.100(3) 0.083(3) -0.004(3) -0.004(2) 0.000(2)
F5 0.054(3) 0.123(4) 0.051(2) 0.020(2) 0.000(2) -0.002(3)
F6 0.057(3) 0.058(3) 0.098(3) -0.026(2) 0.006(2) -0.005(2)

loop_
_atom_type_symbol
_atom_type_description
_atom_type_scat_dispersion_real
_atom_type_scat_dispersion_imag
_atom_type_scat_source
C C 0.0033 0.0016 'International Tables Vol C Tables 4.2.6.8 and 6.1.1.4'
H H 0.0000 0.0000 'International Tables Vol C Tables 4.2.6.8 and 6.1.1.4'
N N 0.0061 0.0033 'International Tables Vol C Tables 4.2.6.8 and 6.1.1.4'
O O 0.0106 0.0060 'International Tables Vol C Tables 4.2.6.8 and 6.1.1.4'
F F 0.0171 0.0103 'International Tables Vol C Tables 4.2.6.8 and 6.1.1.4'
P P 0.1023 0.0942 'International Tables Vol C Tables 4.2.6.8 and 6.1.1.4'
Ir Ir -1.4442 7.9887 'International Tables Vol C Tables 4.2.6.8 and 6.1.1.4'
Cl Cl 0.1484 0.1585 'International Tables Vol C Tables 4.2.6.8 and 6.1.1.4'

loop_
_geom_angle_atom_site_label_1
_geom_angle_atom_site_label_2
_geom_angle_atom_site_label_3
_geom_angle
_geom_angle_site_symmetry_1
_geom_angle_site_symmetry_3
_geom_angle_publ_flag
C22 Ir1 C11 85.2(2) . . ?
C22 Ir1 N1 93.7(2) . . ?
C11 Ir1 N1 81.0(2) . . ?
C22 Ir1 N2 81.2(2) . . ?
C11 Ir1 N2 93.2(2) . . ?
N1 Ir1 N2 172.59(17) . . ?
C22 Ir1 N3 102.75(18) . . ?
C11 Ir1 N3 171.33(19) . . ?
N1 Ir1 N3 94.99(17) . . ?
N2 Ir1 N3 91.37(16) . . ?
C22 Ir1 N5 175.99(19) . . ?
C11 Ir1 N5 97.39(19) . . ?
N1 Ir1 N5 89.74(17) . . ?
N2 Ir1 N5 95.60(17) . . ?
N3 Ir1 N5 74.80(16) . . ?
C1 N1 C5 119.3(5) . . ?
C1 N1 Ir1 125.9(4) . . ?
C5 N1 Ir1 114.7(4) . . ?
C12 N2 C16 120.0(5) . . ?
C12 N2 Ir1 125.2(4) . . ?
C16 N2 Ir1 114.6(4) . . ?
C23 N3 N4 106.7(4) . . ?
C23 N3 Ir1 117.6(3) . . ?
N4 N3 Ir1 135.5(3) . . ?
N3 N4 C25 109.9(4) . . ?
N3 N4 H4A 125.1 . . ?
C25 N4 H4A 125.1 . . ?
C30 N5 C26 117.5(5) . . ?
C30 N5 Ir1 126.5(4) . . ?
C26 N5 Ir1 116.1(3) . . ?
N1 C1 C2 123.9(6) . . ?
N1 C1 H1 118.0 . . ?
C2 C1 H1 118.0 . . ?
C1 C2 C3 117.9(6) . . ?
C1 C2 H2 121.0 . . ?
C3 C2 H2 121.0 . . ?
C2 C3 C4 119.1(6) . . ?
C2 C3 H3 120.4 . . ?
C4 C3 H3 120.4 . . ?
C3 C4 C5 121.1(6) . . ?
C3 C4 H4 119.4 . . ?
C5 C4 H4 119.4 . . ?
N1 C5 C4 118.6(5) . . ?
N1 C5 C6 114.6(5) . . ?
C4 C5 C6 126.8(5) . . ?
C7 C6 C11 120.4(6) . . ?
C7 C6 C5 123.2(5) . . ?
C11 C6 C5 116.2(5) . . ?
C8 C7 C6 119.3(6) . . ?
C8 C7 H7 120.3 . . ?
C6 C7 H7 120.3 . . ?
C9 C8 C7 119.9(6) . . ?
C9 C8 H8 120.1 . . ?
C7 C8 H8 120.1 . . ?
C8 C9 C10 121.4(6) . . ?
C8 C9 H9 119.3 . . ?
C10 C9 H9 119.3 . . ?
C9 C10 C11 121.4(6) . . ?
C9 C10 H10 119.3 . . ?
C11 C10 H10 119.3 . . ?
C10 C11 C6 117.5(5) . . ?
C10 C11 Ir1 129.1(4) . . ?
C6 C11 Ir1 113.4(4) . . ?
N2 C12 C13 122.7(6) . . ?
N2 C12 H12 118.6 . . ?
C13 C12 H12 118.6 . . ?
C14 C13 C12 120.4(6) . . ?
C14 C13 H13 119.8 . . ?
C12 C13 H13 119.8 . . ?
C13 C14 C15 118.5(6) . . ?
C13 C14 H14 120.7 . . ?
C15 C14 H14 120.7 . . ?
C16 C15 C14 119.3(6) . . ?
C16 C15 H15 120.3 . . ?
C14 C15 H15 120.3 . . ?
N2 C16 C15 119.0(5) . . ?
N2 C16 C17 115.2(5) . . ?
C15 C16 C17 125.8(5) . . ?
C18 C17 C16 124.5(6) . . ?
C18 C17 C22 119.4(6) . . ?
C16 C17 C22 116.0(5) . . ?
C19 C18 C17 120.9(6) . . ?
C19 C18 H18 119.6 . . ?
C17 C18 H18 119.6 . . ?
C18 C19 C20 120.1(6) . . ?
C18 C19 H19 119.9 . . ?
C20 C19 H19 119.9 . . ?
C21 C20 C19 118.8(6) . . ?
C21 C20 H20 120.6 . . ?
C19 C20 H20 120.6 . . ?
C22 C21 C20 123.1(6) . . ?
C22 C21 H21 118.5 . . ?
C20 C21 H21 118.5 . . ?
C21 C22 C17 117.6(5) . . ?
C21 C22 Ir1 129.4(5) . . ?
C17 C22 Ir1 112.9(4) . . ?
N3 C23 C24 110.6(5) . . ?
N3 C23 C26 116.7(5) . . ?
C24 C23 C26 132.7(5) . . ?
C25 C24 C23 105.8(5) . . ?
C25 C24 H24 127.1 . . ?
C23 C24 H24 127.1 . . ?
C24 C25 N4 107.0(5) . . ?
C24 C25 C31 131.9(5) . . ?
N4 C25 C31 121.1(5) . . ?
N5 C26 C27 121.0(5) . . ?
N5 C26 C23 114.8(5) . . ?
C27 C26 C23 124.2(5) . . ?
C26 C27 C28 119.6(6) . . ?
C26 C27 H27 120.2 . . ?
C28 C27 H27 120.2 . . ?
C29 C28 C27 119.6(6) . . ?
C29 C28 H28 120.2 . . ?
C27 C28 H28 120.2 . . ?
C30 C29 C28 118.8(6) . . ?
C30 C29 H29 120.6 . . ?
C28 C29 H29 120.6 . . ?
N5 C30 C29 123.5(5) . . ?
N5 C30 H30 118.3 . . ?
C29 C30 H30 118.3 . . ?
C32 C31 C36 116.9(6) . . ?
C32 C31 C25 123.8(6) . . ?
C36 C31 C25 119.2(6) . . ?
C31 C32 C33 121.3(7) . . ?
C31 C32 H32 119.4 . . ?
C33 C32 H32 119.4 . . ?
C34 C33 C32 120.5(7) . . ?
C34 C33 H33 119.8 . . ?
C32 C33 H33 119.8 . . ?
C35 C34 C33 119.1(7) . . ?
C35 C34 H34 120.5 . . ?
C33 C34 H34 120.5 . . ?
C34 C35 C36 121.3(7) . . ?
C34 C35 H35 119.3 . . ?
C36 C35 H35 119.3 . . ?
C31 C36 C35 120.4(7) . . ?
C31 C36 H36 119.8 . . ?
C35 C36 H36 119.8 . . ?
F6 P1 F2 91.8(2) . . ?
F6 P1 F5 90.6(3) . . ?
F2 P1 F5 177.6(3) . . ?
F6 P1 F1 89.1(2) . . ?
F2 P1 F1 90.7(2) . . ?
F5 P1 F1 89.4(2) . . ?
F6 P1 F3 178.6(3) . . ?
F2 P1 F3 89.4(2) . . ?
F5 P1 F3 88.2(3) . . ?
F1 P1 F3 90.1(2) . . ?
F6 P1 F4 91.4(2) . . ?
F2 P1 F4 89.4(2) . . ?
F5 P1 F4 90.5(2) . . ?
F1 P1 F4 179.4(2) . . ?
F3 P1 F4 89.4(2) . . ?

loop_
_geom_bond_atom_site_label_1
_geom_bond_atom_site_label_2
_geom_bond_distance
_geom_bond_site_symmetry_2
_geom_bond_publ_flag
Ir1 C22 2.010(5) . ?
Ir1 C11 2.014(5) . ?
Ir1 N1 2.056(4) . ?
Ir1 N2 2.062(4) . ?
Ir1 N3 2.149(4) . ?
Ir1 N5 2.170(4) . ?
N1 C1 1.347(7) . ?
N1 C5 1.367(7) . ?
N2 C12 1.317(7) . ?
N2 C16 1.374(7) . ?
N3 C23 1.323(6) . ?
N3 N4 1.353(6) . ?
N4 C25 1.370(7) . ?
N4 H4A 0.8800 . ?
N5 C30 1.351(6) . ?
N5 C26 1.371(6) . ?
C1 C2 1.355(8) . ?
C1 H1 0.9500 . ?
C2 C3 1.382(9) . ?
C2 H2 0.9500 . ?
C3 C4 1.382(9) . ?
C3 H3 0.9500 . ?
C4 C5 1.387(7) . ?
C4 H4 0.9500 . ?
C5 C6 1.450(8) . ?
C6 C7 1.401(8) . ?
C6 C11 1.414(7) . ?
C7 C8 1.393(9) . ?
C7 H7 0.9500 . ?
C8 C9 1.350(9) . ?
C8 H8 0.9500 . ?
C9 C10 1.376(8) . ?
C9 H9 0.9500 . ?
C10 C11 1.378(8) . ?
C10 H10 0.9500 . ?
C12 C13 1.364(8) . ?
C12 H12 0.9500 . ?
C13 C14 1.351(9) . ?
C13 H13 0.9500 . ?
C14 C15 1.411(9) . ?
C14 H14 0.9500 . ?
C15 C16 1.403(8) . ?
C15 H15 0.9500 . ?
C16 C17 1.429(8) . ?
C17 C18 1.393(8) . ?
C17 C22 1.450(8) . ?
C18 C19 1.392(10) . ?
C18 H18 0.9500 . ?
C19 C20 1.397(9) . ?
C19 H19 0.9500 . ?
C20 C21 1.396(8) . ?
C20 H20 0.9500 . ?
C21 C22 1.373(8) . ?
C21 H21 0.9500 . ?
C23 C24 1.389(7) . ?
C23 C26 1.453(7) . ?
C24 C25 1.369(7) . ?
C24 H24 0.9500 . ?
C25 C31 1.478(7) . ?
C26 C27 1.374(7) . ?
C27 C28 1.376(8) . ?
C27 H27 0.9500 . ?
C28 C29 1.368(8) . ?
C28 H28 0.9500 . ?
C29 C30 1.354(8) . ?
C29 H29 0.9500 . ?
C30 H30 0.9500 . ?
C31 C32 1.336(9) . ?
C31 C36 1.379(9) . ?
C32 C33 1.412(9) . ?
C32 H32 0.9500 . ?
C33 C34 1.327(9) . ?
C33 H33 0.9500 . ?
C34 C35 1.325(10) . ?
C34 H34 0.9500 . ?
C35 C36 1.391(10) . ?
C35 H35 0.9500 . ?
C36 H36 0.9500 . ?
P1 F6 1.577(4) . ?
P1 F2 1.578(4) . ?
P1 F5 1.583(4) . ?
P1 F1 1.589(4) . ?
P1 F3 1.594(4) . ?
P1 F4 1.598(4) . ?

loop_
_geom_torsion_atom_site_label_1
_geom_torsion_atom_site_label_2
_geom_torsion_atom_site_label_3
_geom_torsion_atom_site_label_4
_geom_torsion
_geom_torsion_site_symmetry_1
_geom_torsion_site_symmetry_2
_geom_torsion_site_symmetry_3
_geom_torsion_site_symmetry_4
_geom_torsion_publ_flag
C22 Ir1 N1 C1 -92.0(5) . . . . ?
C11 Ir1 N1 C1 -176.6(5) . . . . ?
N3 Ir1 N1 C1 11.2(5) . . . . ?
N5 Ir1 N1 C1 85.9(5) . . . . ?
C22 Ir1 N1 C5 85.4(4) . . . . ?
C11 Ir1 N1 C5 0.8(4) . . . . ?
N3 Ir1 N1 C5 -171.5(4) . . . . ?
N5 Ir1 N1 C5 -96.7(4) . . . . ?
C22 Ir1 N2 C12 -178.6(5) . . . . ?
C11 Ir1 N2 C12 -93.9(5) . . . . ?
N3 Ir1 N2 C12 78.7(4) . . . . ?
N5 Ir1 N2 C12 3.8(4) . . . . ?
C22 Ir1 N2 C16 -2.4(4) . . . . ?
C11 Ir1 N2 C16 82.3(4) . . . . ?
N3 Ir1 N2 C16 -105.1(4) . . . . ?
N5 Ir1 N2 C16 -179.9(3) . . . . ?
C22 Ir1 N3 C23 -176.6(4) . . . . ?
N1 Ir1 N3 C23 88.5(4) . . . . ?
N2 Ir1 N3 C23 -95.3(4) . . . . ?
N5 Ir1 N3 C23 0.2(4) . . . . ?
C22 Ir1 N3 N4 7.4(5) . . . . ?
N1 Ir1 N3 N4 -87.5(5) . . . . ?
N2 Ir1 N3 N4 88.6(5) . . . . ?
N5 Ir1 N3 N4 -175.9(5) . . . . ?
C23 N3 N4 C25 0.5(6) . . . . ?
Ir1 N3 N4 C25 176.8(4) . . . . ?
C11 Ir1 N5 C30 3.2(5) . . . . ?
N1 Ir1 N5 C30 84.1(4) . . . . ?
N2 Ir1 N5 C30 -90.8(4) . . . . ?
N3 Ir1 N5 C30 179.3(5) . . . . ?
C11 Ir1 N5 C26 -177.3(4) . . . . ?
N1 Ir1 N5 C26 -96.4(4) . . . . ?
N2 Ir1 N5 C26 88.8(4) . . . . ?
N3 Ir1 N5 C26 -1.1(4) . . . . ?
C5 N1 C1 C2 -0.6(9) . . . . ?
Ir1 N1 C1 C2 176.7(5) . . . . ?
N1 C1 C2 C3 2.4(9) . . . . ?
C1 C2 C3 C4 -2.7(9) . . . . ?
C2 C3 C4 C5 1.3(9) . . . . ?
C1 N1 C5 C4 -1.0(8) . . . . ?
Ir1 N1 C5 C4 -178.5(4) . . . . ?
C1 N1 C5 C6 177.5(5) . . . . ?
Ir1 N1 C5 C6 -0.1(6) . . . . ?
C3 C4 C5 N1 0.6(8) . . . . ?
C3 C4 C5 C6 -177.7(6) . . . . ?
N1 C5 C6 C7 -177.2(5) . . . . ?
C4 C5 C6 C7 1.1(9) . . . . ?
N1 C5 C6 C11 -1.1(7) . . . . ?
C4 C5 C6 C11 177.2(5) . . . . ?
C11 C6 C7 C8 0.2(9) . . . . ?
C5 C6 C7 C8 176.2(6) . . . . ?
C6 C7 C8 C9 0.4(10) . . . . ?
C7 C8 C9 C10 0.2(10) . . . . ?
C8 C9 C10 C11 -1.6(10) . . . . ?
C9 C10 C11 C6 2.2(8) . . . . ?
C9 C10 C11 Ir1 -177.2(5) . . . . ?
C7 C6 C11 C10 -1.5(8) . . . . ?
C5 C6 C11 C10 -177.7(5) . . . . ?
C7 C6 C11 Ir1 178.0(4) . . . . ?
C5 C6 C11 Ir1 1.8(6) . . . . ?
C22 Ir1 C11 C10 83.6(5) . . . . ?
N1 Ir1 C11 C10 178.1(6) . . . . ?
N2 Ir1 C11 C10 2.7(5) . . . . ?
N5 Ir1 C11 C10 -93.4(5) . . . . ?
C22 Ir1 C11 C6 -95.8(4) . . . . ?
N1 Ir1 C11 C6 -1.3(4) . . . . ?
N2 Ir1 C11 C6 -176.7(4) . . . . ?
N5 Ir1 C11 C6 87.2(4) . . . . ?
C16 N2 C12 C13 -0.3(8) . . . . ?
Ir1 N2 C12 C13 175.7(4) . . . . ?
N2 C12 C13 C14 0.9(9) . . . . ?
C12 C13 C14 C15 -0.9(9) . . . . ?
C13 C14 C15 C16 0.5(9) . . . . ?
C12 N2 C16 C15 -0.1(7) . . . . ?
Ir1 N2 C16 C15 -176.6(4) . . . . ?
C12 N2 C16 C17 178.8(5) . . . . ?
Ir1 N2 C16 C17 2.3(6) . . . . ?
C14 C15 C16 N2 0.0(8) . . . . ?
C14 C15 C16 C17 -178.7(5) . . . . ?
N2 C16 C17 C18 -177.8(5) . . . . ?
C15 C16 C17 C18 1.0(9) . . . . ?
N2 C16 C17 C22 -0.7(7) . . . . ?
C15 C16 C17 C22 178.1(5) . . . . ?
C16 C17 C18 C19 178.5(5) . . . . ?
C22 C17 C18 C19 1.5(8) . . . . ?
C17 C18 C19 C20 -1.1(9) . . . . ?
C18 C19 C20 C21 0.6(9) . . . . ?
C19 C20 C21 C22 -0.6(9) . . . . ?
C20 C21 C22 C17 1.0(8) . . . . ?
C20 C21 C22 Ir1 -175.9(4) . . . . ?
C18 C17 C22 C21 -1.5(7) . . . . ?
C16 C17 C22 C21 -178.7(5) . . . . ?
C18 C17 C22 Ir1 176.0(4) . . . . ?
C16 C17 C22 Ir1 -1.3(6) . . . . ?
C11 Ir1 C22 C21 85.0(5) . . . . ?
N1 Ir1 C22 C21 4.3(5) . . . . ?
N2 Ir1 C22 C21 179.0(5) . . . . ?
N3 Ir1 C22 C21 -91.6(5) . . . . ?
C11 Ir1 C22 C17 -92.1(4) . . . . ?
N1 Ir1 C22 C17 -172.7(4) . . . . ?
N2 Ir1 C22 C17 1.9(4) . . . . ?
N3 Ir1 C22 C17 91.3(4) . . . . ?
N4 N3 C23 C24 0.0(6) . . . . ?
Ir1 N3 C23 C24 -177.1(3) . . . . ?
N4 N3 C23 C26 177.9(4) . . . . ?
Ir1 N3 C23 C26 0.8(6) . . . . ?
N3 C23 C24 C25 -0.4(6) . . . . ?
C26 C23 C24 C25 -177.9(6) . . . . ?
C23 C24 C25 N4 0.7(6) . . . . ?
C23 C24 C25 C31 179.2(6) . . . . ?
N3 N4 C25 C24 -0.7(6) . . . . ?
N3 N4 C25 C31 -179.4(5) . . . . ?
C30 N5 C26 C27 0.4(8) . . . . ?
Ir1 N5 C26 C27 -179.2(4) . . . . ?
C30 N5 C26 C23 -178.6(5) . . . . ?
Ir1 N5 C26 C23 1.9(6) . . . . ?
N3 C23 C26 N5 -1.7(7) . . . . ?
C24 C23 C26 N5 175.6(5) . . . . ?
N3 C23 C26 C27 179.4(5) . . . . ?
C24 C23 C26 C27 -3.3(10) . . . . ?
N5 C26 C27 C28 -0.1(9) . . . . ?
C23 C26 C27 C28 178.7(6) . . . . ?
C26 C27 C28 C29 0.0(10) . . . . ?
C27 C28 C29 C30 -0.1(10) . . . . ?
C26 N5 C30 C29 -0.6(8) . . . . ?
Ir1 N5 C30 C29 179.0(4) . . . . ?
C28 C29 C30 N5 0.4(9) . . . . ?
C24 C25 C31 C32 -179.9(7) . . . . ?
N4 C25 C31 C32 -1.5(10) . . . . ?
C24 C25 C31 C36 -3.7(11) . . . . ?
N4 C25 C31 C36 174.6(6) . . . . ?
C36 C31 C32 C33 5.5(11) . . . . ?
C25 C31 C32 C33 -178.3(7) . . . . ?
C31 C32 C33 C34 -0.6(12) . . . . ?
C32 C33 C34 C35 -5.5(13) . . . . ?
C33 C34 C35 C36 6.4(15) . . . . ?
C32 C31 C36 C35 -4.5(12) . . . . ?
C25 C31 C36 C35 179.1(8) . . . . ?
C34 C35 C36 C31 -1.4(15) . . . . ?

loop_
_platon_squeeze_void_nr
_platon_squeeze_void_average_x
_platon_squeeze_void_average_y
_platon_squeeze_void_average_z
_platon_squeeze_void_volume
_platon_squeeze_void_count_electrons
_platon_squeeze_void_content
1 0.500 0.000 0.500 692 278 ' '
2 1.000 0.500 0.000 692 278 ' '
